data_7134505
loop_
_publ_author_name
'Liang, Miaomiao'
'Xu, Yuanshuang'
'Yang, Xueying'
'Zhang, Xinying'
'Fan, Xuesen'

_publ_section_title
;
 Synthesis of 2-CF3-indoles or 2-CF3-indolin-3-ones via anaerobic or
 aerobic reactions of N-phenylpyridin-2-amines with TFISYs
;
_journal_issue 48
_journal_name_full 'Chemical Communications'
_journal_page_first 8735
_journal_page_last 8738
_journal_paper_doi 10.1039/D5CC01652E
_journal_volume 61
_journal_year 2025
_chemical_formula_moiety 'C15 H11 F3 N2'
_chemical_formula_sum 'C15 H11 F3 N2'
_chemical_formula_weight 276.26
_space_group_crystal_system monoclinic
_space_group_IT_number 14
_space_group_name_Hall '-P 2yn'
_space_group_name_H-M_alt 'P 1 21/n 1'
_atom_sites_solution_hydrogens geom
_atom_sites_solution_primary direct
_audit_creation_date 2024-09-26
_audit_creation_method
;
Olex2 1.3
(compiled 2020.11.12 svn.r5f609507 for OlexSys, GUI svn.r6408)
;
_audit_update_record
;
2025-02-26 deposited with the CCDC.	2025-05-06 downloaded from the CCDC.
;
_cell_angle_alpha 90
_cell_angle_beta 105.523(4)
_cell_angle_gamma 90
_cell_formula_units_Z 4
_cell_length_a 11.7069(5)
_cell_length_b 7.8689(3)
_cell_length_c 14.4296(6)
_cell_measurement_reflns_used 3239
_cell_measurement_temperature 293(2)
_cell_measurement_theta_max 71.4060
_cell_measurement_theta_min 6.8470
_cell_volume 1280.77(9)
_computing_cell_refinement 'CrysAlisPro 1.171.42.81a (Rigaku OD, 2023)'
_computing_data_collection 'CrysAlisPro 1.171.42.81a (Rigaku OD, 2023)'
_computing_data_reduction 'CrysAlisPro 1.171.42.81a (Rigaku OD, 2023)'
_computing_molecular_graphics 'Olex2 1.3 (Dolomanov et al., 2009)'
_computing_publication_material 'Olex2 1.3 (Dolomanov et al., 2009)'
_computing_structure_refinement 'SHELXL 2018/3 (Sheldrick, 2015)'
_computing_structure_solution 'SHELXS  (Sheldrick, 2008)'
_diffrn_ambient_temperature 293(2)
_diffrn_detector 'CCD plate'
_diffrn_detector_area_resol_mean 8.0521
_diffrn_detector_type EosS2
_diffrn_measured_fraction_theta_full 0.991
_diffrn_measured_fraction_theta_max 0.963
_diffrn_measurement_details
;
List of Runs (angles in degrees, time in seconds):

  # Type    Start    End  Width  t~exp~   \w     \q     \k     \f   Frames
#--------------------------------------------------------------------------
  1  \w    -86.00   0.00   1.00    1.00    --  -35.37 -16.00 -66.00   86
  2  \w    -11.00  15.00   1.00    1.00    --  -35.37  16.00 102.00   26
  3  \w     29.00  54.00   1.00    1.00    --   35.37  16.00 102.00   25
  4  \w     56.00  96.00   1.00    1.24    --  106.81 -16.00 -66.00   40
  5  \w    102.00 174.00   1.00    1.24    --  106.81  16.00 102.00   72
  6  \w    -52.00 -25.00   1.00    1.00    --  -35.37 -57.00 120.00   27
  7  \w   -102.00 -59.00   1.00    1.00    --  -35.37 -57.00 120.00   43
  8  \w     67.00  94.00   1.00    1.00    --   35.37-178.00-120.00   27
  9  \w     59.00 108.00   1.00    1.00    --   35.37-178.00 -90.00   49
 10  \w     29.00 102.00   1.00    1.00    --   35.37  57.00 -90.00   73
 11  \w     66.00 108.00   1.00    1.00    --   35.37-178.00 150.00   42
 12  \w    104.00 174.00   1.00    1.24    --  106.81  77.00 150.00   70
 13  \w     96.00 124.00   1.00    1.24    --  106.81 -45.00 150.00   28
 14  \w    114.00 174.00   1.00    1.24    --  106.81  77.00 120.00   60
 15  \w     37.00 102.00   1.00    1.24    --  106.81 -30.00  60.00   65
 16  \w     43.00  71.00   1.00    1.24    --  106.81 -45.00 150.00   28
 17  \w    113.00 174.00   1.00    1.24    --  106.81  77.00-150.00   61
 18  \w     71.00 102.00   1.00    1.24    --  106.81-111.00-180.00   31
 19  \w     40.00 107.00   1.00    1.24    --  106.81 -95.00  60.00   67
 20  \w     44.00 107.00   1.00    1.24    --  106.81 -95.00 -60.00   63
;
_diffrn_measurement_device 'four-circle diffractometer'
_diffrn_measurement_device_type 'SuperNova, Dual, Cu at home/near, EosS2'
_diffrn_measurement_method '\w scans'
_diffrn_orient_matrix_type 'CrysAlisPro convention (1999,Acta A55,543-557)'
_diffrn_orient_matrix_UB_11 0.0863328000
_diffrn_orient_matrix_UB_12 -0.0395777000
_diffrn_orient_matrix_UB_13 -0.0612179000
_diffrn_orient_matrix_UB_21 -0.1050787000
_diffrn_orient_matrix_UB_22 -0.0104955000
_diffrn_orient_matrix_UB_23 -0.0907341000
_diffrn_orient_matrix_UB_31 0.0121622000
_diffrn_orient_matrix_UB_32 0.1913398000
_diffrn_orient_matrix_UB_33 -0.0175938000
_diffrn_radiation_monochromator mirror
_diffrn_radiation_probe x-ray
_diffrn_radiation_type 'Cu K\a'
_diffrn_radiation_wavelength 1.54184
_diffrn_reflns_av_R_equivalents 0.0283
_diffrn_reflns_av_unetI/netI 0.0320
_diffrn_reflns_Laue_measured_fraction_full 0.991
_diffrn_reflns_Laue_measured_fraction_max 0.963
_diffrn_reflns_limit_h_max 14
_diffrn_reflns_limit_h_min -13
_diffrn_reflns_limit_k_max 9
_diffrn_reflns_limit_k_min -6
_diffrn_reflns_limit_l_max 17
_diffrn_reflns_limit_l_min -17
_diffrn_reflns_number 5302
_diffrn_reflns_point_group_measured_fraction_full 0.991
_diffrn_reflns_point_group_measured_fraction_max 0.963
_diffrn_reflns_theta_full 67.684
_diffrn_reflns_theta_max 72.111
_diffrn_reflns_theta_min 4.336
_diffrn_source 'micro-focus sealed X-ray tube'
_diffrn_source_type 'SuperNova (Cu) X-ray Source'
_exptl_absorpt_coefficient_mu 0.998
_exptl_absorpt_correction_T_max 1.00000
_exptl_absorpt_correction_T_min 0.55803
_exptl_absorpt_correction_type multi-scan
_exptl_absorpt_process_details
;
CrysAlisPro 1.171.42.81a (Rigaku Oxford Diffraction, 2023)
Empirical absorption correction using spherical harmonics,
implemented in SCALE3 ABSPACK scaling algorithm.
;
_exptl_crystal_colour 'clear light colourless'
_exptl_crystal_colour_lustre clear
_exptl_crystal_colour_modifier light
_exptl_crystal_colour_primary colourless
_exptl_crystal_density_diffrn 1.433
_exptl_crystal_description block
_exptl_crystal_F_000 568
_exptl_crystal_size_max 0.2
_exptl_crystal_size_mid 0.12
_exptl_crystal_size_min 0.1
_refine_diff_density_max 0.226
_refine_diff_density_min -0.318
_refine_diff_density_rms 0.059
_refine_ls_extinction_method none
_refine_ls_goodness_of_fit_ref 1.108
_refine_ls_hydrogen_treatment constr
_refine_ls_matrix_type full
_refine_ls_number_parameters 182
_refine_ls_number_reflns 2430
_refine_ls_number_restraints 0
_refine_ls_restrained_S_all 1.108
_refine_ls_R_factor_all 0.0606
_refine_ls_R_factor_gt 0.0552
_refine_ls_shift/su_max 0.000
_refine_ls_shift/su_mean 0.000
_refine_ls_structure_factor_coef Fsqd
_refine_ls_weighting_details 'w=1/[\s^2^(Fo^2^)+(0.0850P)^2^+0.2618P] where P=(Fo^2^+2Fc^2^)/3'
_refine_ls_weighting_scheme calc
_refine_ls_wR_factor_gt 0.1570
_refine_ls_wR_factor_ref 0.1636
_reflns_Friedel_coverage 0.000
_reflns_number_gt 2096
_reflns_number_total 2430
_reflns_threshold_expression 'I > 2\s(I)'
_cod_data_source_file d5cc01652e2.cif
_cod_data_source_block 3o
_cod_depositor_comments 'Adding full bibliography for 7134505--7134506.cif.'
_cod_database_code 7134505
_shelx_shelxl_version_number 2018/3
_chemical_oxdiff_formula 'C1 H1 O1 N1 F1'
_shelx_space_group_comment
;
The symmetry employed for this shelxl refinement is uniquely defined
by the following loop, which should always be used as a source of
symmetry information in preference to the above space-group names.
They are only intended as comments.
;
_shelx_estimated_absorpt_t_max 0.907
_shelx_estimated_absorpt_t_min 0.825
_reflns_odcompleteness_completeness 99.15
_reflns_odcompleteness_iscentric 1
_reflns_odcompleteness_theta 66.97
_olex2_refinement_description
;
1. Fixed Uiso
 At 1.2 times of:
  All C(H) groups
 At 1.5 times of:
  All C(H,H,H) groups
2.a Aromatic/amide H refined with riding coordinates:
 C3(H3), C5(H5), C6(H6), C7(H7), C8(H8), C11(H11), C13(H13), C14(H14)
2.b Idealised Me refined as rotating group:
 C15(H15A,H15B,H15C)
;
_olex2_submission_special_instructions 'No special instructions were received'
_oxdiff_exptl_absorpt_empirical_details
;
Empirical correction (ABSPACK) includes:
- Absorption correction using spherical harmonics
- Frame scaling
;
_oxdiff_exptl_absorpt_empirical_full_max 4.228
_oxdiff_exptl_absorpt_empirical_full_min 0.618

loop_
_space_group_symop_operation_xyz
'x, y, z'
'-x+1/2, y+1/2, -z+1/2'
'-x, -y, -z'
'x-1/2, -y-1/2, z-1/2'

loop_
_atom_site_label
_atom_site_type_symbol
_atom_site_fract_x
_atom_site_fract_y
_atom_site_fract_z
_atom_site_U_iso_or_equiv
_atom_site_adp_type
_atom_site_occupancy
_atom_site_site_symmetry_order
_atom_site_calc_flag
_atom_site_refinement_flags_posn
_atom_site_refinement_flags_adp
_atom_site_refinement_flags_occupancy
_atom_site_disorder_assembly
_atom_site_disorder_group
F1 F 0.21549(11) 0.74007(19) 0.53341(10) 0.0691(4) Uani 1 1 d . . . . .
F2 F 0.35886(12) 0.7403(2) 0.46621(10) 0.0737(4) Uani 1 1 d . . . . .
F3 F 0.25027(12) 0.5205(2) 0.45719(9) 0.0701(4) Uani 1 1 d . . . . .
N1 N 0.35683(13) 0.5192(2) 0.68569(11) 0.0453(4) Uani 1 1 d . . . . .
N2 N 0.16495(14) 0.4172(2) 0.62140(12) 0.0535(4) Uani 1 1 d . . . . .
C1 C 0.30247(18) 0.6447(3) 0.51683(15) 0.0543(5) Uani 1 1 d . . . . .
C2 C 0.38825(16) 0.5845(3) 0.60629(13) 0.0466(5) Uani 1 1 d . . . . .
C3 C 0.50771(17) 0.5893(3) 0.62396(15) 0.0527(5) Uani 1 1 d . . . . .
H3 H 0.550027 0.629048 0.582252 0.063 Uiso 1 1 calc R U . . .
C4 C 0.55668(16) 0.5229(3) 0.71741(15) 0.0501(5) Uani 1 1 d . . . . .
C5 C 0.67303(19) 0.4918(4) 0.77215(19) 0.0671(6) Uani 1 1 d . . . . .
H5 H 0.737167 0.521274 0.748899 0.081 Uiso 1 1 calc R U . . .
C6 C 0.6904(2) 0.4173(4) 0.86041(19) 0.0744(7) Uani 1 1 d . . . . .
H6 H 0.767198 0.395931 0.897361 0.089 Uiso 1 1 calc R U . . .
C7 C 0.5947(2) 0.3728(4) 0.89605(18) 0.0693(7) Uani 1 1 d . . . . .
H7 H 0.609390 0.320902 0.955986 0.083 Uiso 1 1 calc R U . . .
C8 C 0.47944(19) 0.4036(3) 0.84497(16) 0.0580(5) Uani 1 1 d . . . . .
H8 H 0.416100 0.374982 0.869419 0.070 Uiso 1 1 calc R U . . .
C9 C 0.46167(16) 0.4796(3) 0.75485(14) 0.0461(4) Uani 1 1 d . . . . .
C10 C 0.24004(15) 0.4930(2) 0.69513(13) 0.0435(4) Uani 1 1 d . . . . .
C11 C 0.21120(17) 0.5472(3) 0.77734(15) 0.0492(5) Uani 1 1 d . . . . .
H11 H 0.267414 0.600257 0.826758 0.059 Uiso 1 1 calc R U . . .
C12 C 0.09647(18) 0.5205(3) 0.78446(16) 0.0542(5) Uani 1 1 d . . . . .
C13 C 0.01781(18) 0.4410(3) 0.70832(18) 0.0618(6) Uani 1 1 d . . . . .
H13 H -0.059478 0.419172 0.710551 0.074 Uiso 1 1 calc R U . . .
C14 C 0.05465(18) 0.3944(3) 0.62924(18) 0.0634(6) Uani 1 1 d . . . . .
H14 H -0.000405 0.343795 0.578021 0.076 Uiso 1 1 calc R U . . .
C15 C 0.0593(2) 0.5827(4) 0.87085(19) 0.0777(8) Uani 1 1 d . . . . .
H15A H 0.034161 0.487921 0.902413 0.117 Uiso 1 1 calc R U . . .
H15B H -0.005042 0.661683 0.850483 0.117 Uiso 1 1 calc R U . . .
H15C H 0.125071 0.637985 0.914665 0.117 Uiso 1 1 calc R U . . .

loop_
_atom_site_aniso_label
_atom_site_aniso_U_11
_atom_site_aniso_U_22
_atom_site_aniso_U_33
_atom_site_aniso_U_23
_atom_site_aniso_U_13
_atom_site_aniso_U_12
F1 0.0600(8) 0.0808(10) 0.0704(8) 0.0118(7) 0.0239(6) 0.0264(6)
F2 0.0704(9) 0.0909(11) 0.0660(8) 0.0212(7) 0.0290(7) 0.0024(7)
F3 0.0650(8) 0.0895(10) 0.0515(7) -0.0103(7) 0.0081(6) -0.0029(7)
N1 0.0340(8) 0.0542(9) 0.0482(8) 0.0014(7) 0.0119(6) -0.0008(6)
N2 0.0385(8) 0.0635(11) 0.0569(9) -0.0037(8) 0.0096(7) -0.0019(7)
C1 0.0479(10) 0.0647(13) 0.0536(11) 0.0031(10) 0.0194(8) 0.0049(9)
C2 0.0417(9) 0.0512(11) 0.0495(10) -0.0028(8) 0.0170(8) 0.0009(8)
C3 0.0423(9) 0.0636(13) 0.0573(11) -0.0035(9) 0.0223(8) -0.0024(9)
C4 0.0362(9) 0.0555(11) 0.0587(11) -0.0085(9) 0.0127(8) -0.0017(8)
C5 0.0377(10) 0.0893(18) 0.0716(14) -0.0076(13) 0.0097(9) -0.0001(10)
C6 0.0441(11) 0.094(2) 0.0732(15) -0.0040(14) -0.0041(10) 0.0065(11)
C7 0.0606(13) 0.0781(17) 0.0601(13) 0.0069(12) 0.0004(10) 0.0023(12)
C8 0.0511(11) 0.0640(13) 0.0565(11) 0.0035(10) 0.0101(9) -0.0058(10)
C9 0.0386(9) 0.0476(10) 0.0510(10) -0.0063(8) 0.0101(8) -0.0029(7)
C10 0.0352(9) 0.0436(10) 0.0524(10) 0.0025(8) 0.0131(7) 0.0001(7)
C11 0.0476(10) 0.0475(11) 0.0548(10) 0.0019(9) 0.0177(8) 0.0002(8)
C12 0.0505(11) 0.0518(11) 0.0668(12) 0.0143(9) 0.0271(10) 0.0117(9)
C13 0.0374(10) 0.0705(15) 0.0805(14) 0.0165(12) 0.0207(10) 0.0033(9)
C14 0.0362(9) 0.0764(15) 0.0725(14) -0.0022(12) 0.0056(9) -0.0049(9)
C15 0.0817(17) 0.0831(18) 0.0851(17) 0.0100(14) 0.0514(15) 0.0162(14)

loop_
_atom_type_symbol
_atom_type_description
_atom_type_scat_dispersion_real
_atom_type_scat_dispersion_imag
_atom_type_scat_source
C C 0.0181 0.0091 'International Tables Vol C Tables 4.2.6.8 and 6.1.1.4'
H H 0.0000 0.0000 'International Tables Vol C Tables 4.2.6.8 and 6.1.1.4'
F F 0.0727 0.0534 'International Tables Vol C Tables 4.2.6.8 and 6.1.1.4'
N N 0.0311 0.0180 'International Tables Vol C Tables 4.2.6.8 and 6.1.1.4'

loop_
_geom_angle_atom_site_label_1
_geom_angle_atom_site_label_2
_geom_angle_atom_site_label_3
_geom_angle
_geom_angle_site_symmetry_1
_geom_angle_site_symmetry_3
_geom_angle_publ_flag
C2 N1 C9 107.20(15) . . ?
C2 N1 C10 127.15(16) . . ?
C9 N1 C10 125.64(16) . . ?
C10 N2 C14 116.11(19) . . ?
F1 C1 F2 107.02(19) . . ?
F1 C1 F3 106.65(17) . . ?
F1 C1 C2 113.19(16) . . ?
F2 C1 C2 109.63(17) . . ?
F3 C1 F2 105.47(16) . . ?
F3 C1 C2 114.35(19) . . ?
N1 C2 C1 124.54(16) . . ?
C3 C2 N1 110.04(17) . . ?
C3 C2 C1 125.39(18) . . ?
C2 C3 H3 126.2 . . ?
C2 C3 C4 107.67(18) . . ?
C4 C3 H3 126.2 . . ?
C5 C4 C3 133.3(2) . . ?
C5 C4 C9 119.5(2) . . ?
C9 C4 C3 107.20(17) . . ?
C4 C5 H5 120.7 . . ?
C6 C5 C4 118.7(2) . . ?
C6 C5 H5 120.7 . . ?
C5 C6 H6 119.4 . . ?
C5 C6 C7 121.1(2) . . ?
C7 C6 H6 119.4 . . ?
C6 C7 H7 119.1 . . ?
C8 C7 C6 121.8(2) . . ?
C8 C7 H7 119.1 . . ?
C7 C8 H8 121.5 . . ?
C7 C8 C9 117.1(2) . . ?
C9 C8 H8 121.5 . . ?
N1 C9 C4 107.88(17) . . ?
N1 C9 C8 130.24(18) . . ?
C8 C9 C4 121.82(18) . . ?
N2 C10 N1 115.80(16) . . ?
N2 C10 C11 124.36(17) . . ?
C11 C10 N1 119.84(17) . . ?
C10 C11 H11 120.7 . . ?
C10 C11 C12 118.6(2) . . ?
C12 C11 H11 120.7 . . ?
C11 C12 C15 120.7(2) . . ?
C13 C12 C11 117.5(2) . . ?
C13 C12 C15 121.8(2) . . ?
C12 C13 H13 120.3 . . ?
C14 C13 C12 119.45(19) . . ?
C14 C13 H13 120.3 . . ?
N2 C14 C13 124.0(2) . . ?
N2 C14 H14 118.0 . . ?
C13 C14 H14 118.0 . . ?
C12 C15 H15A 109.5 . . ?
C12 C15 H15B 109.5 . . ?
C12 C15 H15C 109.5 . . ?
H15A C15 H15B 109.5 . . ?
H15A C15 H15C 109.5 . . ?
H15B C15 H15C 109.5 . . ?

loop_
_geom_bond_atom_site_label_1
_geom_bond_atom_site_label_2
_geom_bond_distance
_geom_bond_site_symmetry_2
_geom_bond_publ_flag
F1 C1 1.337(2) . ?
F2 C1 1.339(2) . ?
F3 C1 1.337(3) . ?
N1 C2 1.392(2) . ?
N1 C9 1.394(2) . ?
N1 C10 1.425(2) . ?
N2 C10 1.326(2) . ?
N2 C14 1.338(3) . ?
C1 C2 1.485(3) . ?
C2 C3 1.353(3) . ?
C3 H3 0.9300 . ?
C3 C4 1.417(3) . ?
C4 C5 1.401(3) . ?
C4 C9 1.402(3) . ?
C5 H5 0.9300 . ?
C5 C6 1.367(4) . ?
C6 H6 0.9300 . ?
C6 C7 1.396(4) . ?
C7 H7 0.9300 . ?
C7 C8 1.375(3) . ?
C8 H8 0.9300 . ?
C8 C9 1.396(3) . ?
C10 C11 1.385(3) . ?
C11 H11 0.9300 . ?
C11 C12 1.390(3) . ?
C12 C13 1.380(3) . ?
C12 C15 1.508(3) . ?
C13 H13 0.9300 . ?
C13 C14 1.373(3) . ?
C14 H14 0.9300 . ?
C15 H15A 0.9600 . ?
C15 H15B 0.9600 . ?
C15 H15C 0.9600 . ?

loop_
_geom_torsion_atom_site_label_1
_geom_torsion_atom_site_label_2
_geom_torsion_atom_site_label_3
_geom_torsion_atom_site_label_4
_geom_torsion
_geom_torsion_site_symmetry_1
_geom_torsion_site_symmetry_2
_geom_torsion_site_symmetry_3
_geom_torsion_site_symmetry_4
_geom_torsion_publ_flag
F1 C1 C2 N1 43.9(3) . . . . ?
F1 C1 C2 C3 -134.0(2) . . . . ?
F2 C1 C2 N1 163.33(18) . . . . ?
F2 C1 C2 C3 -14.6(3) . . . . ?
F3 C1 C2 N1 -78.5(2) . . . . ?
F3 C1 C2 C3 103.6(2) . . . . ?
N1 C2 C3 C4 0.8(2) . . . . ?
N1 C10 C11 C12 179.75(17) . . . . ?
N2 C10 C11 C12 0.4(3) . . . . ?
C1 C2 C3 C4 179.0(2) . . . . ?
C2 N1 C9 C4 0.6(2) . . . . ?
C2 N1 C9 C8 -176.5(2) . . . . ?
C2 N1 C10 N2 46.6(3) . . . . ?
C2 N1 C10 C11 -132.8(2) . . . . ?
C2 C3 C4 C5 177.6(3) . . . . ?
C2 C3 C4 C9 -0.4(2) . . . . ?
C3 C4 C5 C6 -176.8(3) . . . . ?
C3 C4 C9 N1 -0.1(2) . . . . ?
C3 C4 C9 C8 177.3(2) . . . . ?
C4 C5 C6 C7 -0.1(4) . . . . ?
C5 C4 C9 N1 -178.5(2) . . . . ?
C5 C4 C9 C8 -1.0(3) . . . . ?
C5 C6 C7 C8 -0.9(4) . . . . ?
C6 C7 C8 C9 0.8(4) . . . . ?
C7 C8 C9 N1 176.9(2) . . . . ?
C7 C8 C9 C4 0.1(3) . . . . ?
C9 N1 C2 C1 -179.15(19) . . . . ?
C9 N1 C2 C3 -0.9(2) . . . . ?
C9 N1 C10 N2 -131.8(2) . . . . ?
C9 N1 C10 C11 48.8(3) . . . . ?
C9 C4 C5 C6 1.0(4) . . . . ?
C10 N1 C2 C1 2.2(3) . . . . ?
C10 N1 C2 C3 -179.58(19) . . . . ?
C10 N1 C9 C4 179.32(18) . . . . ?
C10 N1 C9 C8 2.1(3) . . . . ?
C10 N2 C14 C13 -1.4(4) . . . . ?
C10 C11 C12 C13 0.0(3) . . . . ?
C10 C11 C12 C15 -177.8(2) . . . . ?
C11 C12 C13 C14 -1.0(3) . . . . ?
C12 C13 C14 N2 1.8(4) . . . . ?
C14 N2 C10 N1 -179.11(19) . . . . ?
C14 N2 C10 C11 0.3(3) . . . . ?
C15 C12 C13 C14 176.8(2) . . . . ?
